data_4113504
loop_
_publ_author_name
'Patricia \'Alvarez'
'Elena Lastra'
'Jos\'e Gimeno'
'Mauro Bassetti'
'Larry R. Falvello'

_publ_section_title
;
 Formation of a Cyclobutylidene Ring: Intramolecular [2 + 2] Cycloaddition
 of Allyl and Vinylidene CC Bonds under Mild Conditions
;
_journal_name_full 'Journal of the American Chemical Society'
_journal_page_first 2386
_journal_page_last 2387
_journal_paper_doi 10.1021/ja027209s
_journal_volume 125
_journal_year 2003
_chemical_formula_sum 'C51 H45 Cl2 F6 P3 Ru'
_chemical_formula_weight 1036.75
_chemical_name_systematic
; 
 ? 
;
_space_group_IT_number 14
_symmetry_cell_setting monoclinic
_symmetry_space_group_name_Hall '-P 2yn'
_symmetry_space_group_name_H-M 'P 1 21/n 1'
_atom_sites_solution_hydrogens geom
_atom_sites_solution_primary direct
_atom_sites_solution_secondary difmap
_audit_creation_method SHELXL-97
_cell_angle_alpha 90.00
_cell_angle_beta 99.21(2)
_cell_angle_gamma 90.00
_cell_formula_units_Z 4
_cell_length_a 11.073(3)
_cell_length_b 25.216(6)
_cell_length_c 16.324(4)
_cell_measurement_reflns_used 25
_cell_measurement_temperature 150(1)
_cell_measurement_theta_max 14.9
_cell_measurement_theta_min 11.0
_cell_volume 4499(2)
_computing_cell_refinement 'CAD4/PC V2.0 (Nonius, 1996)'
_computing_data_collection 'CAD4/PC V2.0 (Nonius, 1996)'
_computing_data_reduction 'XCAD4 (Harms, 1996)'
_computing_molecular_graphics 'SHELXTL Rel. 5.05/V (Siemens, 1996)'
_computing_publication_material 'SHELX-97 (Sheldrick, 1997)'
_computing_structure_refinement 'SHELXL-97 (Sheldrick, 1997)'
_computing_structure_solution
;
  SIR92 - A program for crystal structure solution. 
  Altomare, A., Cascarano, G., Giacovazzo, C. & Guagliardi, A. 
  (1993) J. Appl. Cryst. 26, 343-350.
;
_diffrn_ambient_temperature 150(1)
_diffrn_measured_fraction_theta_full 0.991
_diffrn_measured_fraction_theta_max 0.991
_diffrn_measurement_device '\k-geometry diffractometer'
_diffrn_measurement_device_type 'Nonius CAD-4'
_diffrn_measurement_method 'omega-theta scan'
_diffrn_radiation_monochromator graphite
_diffrn_radiation_source 'fine-focus sealed tube'
_diffrn_radiation_type MoK\a
_diffrn_radiation_wavelength 0.71073
_diffrn_reflns_av_R_equivalents 0.0466
_diffrn_reflns_av_sigmaI/netI 0.0930
_diffrn_reflns_limit_h_max 13
_diffrn_reflns_limit_h_min 0
_diffrn_reflns_limit_k_max 29
_diffrn_reflns_limit_k_min 0
_diffrn_reflns_limit_l_max 19
_diffrn_reflns_limit_l_min -19
_diffrn_reflns_number 8326
_diffrn_reflns_theta_full 25.06
_diffrn_reflns_theta_max 25.06
_diffrn_reflns_theta_min 2.03
_diffrn_standards_interval_time 30
_diffrn_standards_number 2
_exptl_absorpt_coefficient_mu 0.636
_exptl_absorpt_correction_T_max 0.859
_exptl_absorpt_correction_T_min 0.642
_exptl_absorpt_correction_type psi-scans
_exptl_crystal_colour yellow-orange
_exptl_crystal_density_diffrn 1.531
_exptl_crystal_description block
_exptl_crystal_F_000 2112
_exptl_crystal_size_max 0.58
_exptl_crystal_size_mid 0.34
_exptl_crystal_size_min 0.21
_refine_diff_density_max 1.031
_refine_diff_density_min -0.717
_refine_diff_density_rms 0.122
_refine_ls_extinction_method none
_refine_ls_goodness_of_fit_ref 1.044
_refine_ls_hydrogen_treatment mixed
_refine_ls_matrix_type full
_refine_ls_number_parameters 568
_refine_ls_number_reflns 7901
_refine_ls_number_restraints 0
_refine_ls_restrained_S_all 1.044
_refine_ls_R_factor_all 0.1052
_refine_ls_R_factor_gt 0.0556
_refine_ls_shift/su_max 0.008
_refine_ls_shift/su_mean 0.000
_refine_ls_structure_factor_coef Fsqd
_refine_ls_weighting_details 'calc w=1/[\s^2^(Fo^2^)+(0.0651P)^2^+7.1874P] where P=(Fo^2^+2Fc^2^)/3'
_refine_ls_weighting_scheme calc
_refine_ls_wR_factor_gt 0.1299
_refine_ls_wR_factor_ref 0.1517
_reflns_number_gt 5615
_reflns_number_total 7901
_reflns_threshold_expression I>2\s(I)
_cod_data_source_file ja027209s-8_s2.cif
_cod_data_source_block complex3
_cod_database_code 4113504

loop_
_symmetry_equiv_pos_as_xyz
'x, y, z'
'-x+1/2, y+1/2, -z+1/2'
'-x, -y, -z'
'x-1/2, -y-1/2, z-1/2'

loop_
_atom_site_label
_atom_site_type_symbol
_atom_site_fract_x
_atom_site_fract_y
_atom_site_fract_z
_atom_site_U_iso_or_equiv
_atom_site_adp_type
_atom_site_occupancy
_atom_site_symmetry_multiplicity
_atom_site_calc_flag
_atom_site_refinement_flags
Ru1 Ru 0.51124(4) 0.075334(16) 0.26775(3) 0.01526(13) Uani 1 1 d .
P1 P 0.48928(12) 0.09965(5) 0.12901(8) 0.0165(3) Uani 1 1 d .
C1 C 0.6954(5) -0.0646(2) 0.2950(3) 0.0242(13) Uani 1 1 d .
C2 C 0.8157(6) -0.0672(2) 0.2755(4) 0.0298(14) Uani 1 1 d .
H2 H 0.8299 -0.0579 0.2215 0.036 Uiso 1 1 calc R
C3 C 0.9113(6) -0.0831(2) 0.3342(4) 0.0384(16) Uani 1 1 d .
H3 H 0.9912 -0.0850 0.3202 0.046 Uiso 1 1 calc R
C4 C 0.8933(6) -0.0964(3) 0.4131(5) 0.0442(18) Uani 1 1 d .
H4 H 0.9611 -0.1056 0.4541 0.053 Uiso 1 1 calc R
C5 C 0.7779(7) -0.0964(3) 0.4324(4) 0.0425(18) Uani 1 1 d .
H5 H 0.7653 -0.1068 0.4863 0.051 Uiso 1 1 calc R
C6 C 0.6773(6) -0.0811(2) 0.3732(4) 0.0307(14) Uani 1 1 d .
H6 H 0.5970 -0.0820 0.3868 0.037 Uiso 1 1 calc R
C7 C 0.5911(5) -0.0437(2) 0.2336(3) 0.0218(12) Uani 1 1 d .
H7 H 0.5106 -0.0582 0.2436 0.026 Uiso 1 1 calc R
C8 C 0.5888(4) 0.0181(2) 0.2260(3) 0.0168(11) Uani 1 1 d .
C9 C 0.6030(5) -0.0445(2) 0.1410(3) 0.0235(13) Uani 1 1 d .
H9A H 0.5244 -0.0505 0.1037 0.028 Uiso 1 1 calc R
H9B H 0.6668 -0.0690 0.1276 0.028 Uiso 1 1 calc R
C10 C 0.6437(5) 0.0144(2) 0.1466(3) 0.0173(11) Uani 1 1 d .
H10 H 0.7349 0.0168 0.1597 0.021 Uiso 1 1 calc R
C11 C 0.5948(5) 0.0560(2) 0.0826(3) 0.0200(12) Uani 1 1 d .
H11A H 0.5508 0.0388 0.0320 0.024 Uiso 1 1 calc R
H11B H 0.6631 0.0771 0.0670 0.024 Uiso 1 1 calc R
C12 C 0.5135(5) 0.1660(2) 0.0913(3) 0.0206(12) Uani 1 1 d .
C13 C 0.4592(6) 0.2086(2) 0.1250(4) 0.0305(14) Uani 1 1 d .
H13 H 0.4118 0.2024 0.1677 0.037 Uiso 1 1 calc R
C14 C 0.4728(7) 0.2599(2) 0.0975(4) 0.0425(18) Uani 1 1 d .
H14 H 0.4358 0.2887 0.1217 0.051 Uiso 1 1 calc R
C15 C 0.5393(7) 0.2688(3) 0.0354(4) 0.0424(18) Uani 1 1 d .
H15 H 0.5491 0.3040 0.0168 0.051 Uiso 1 1 calc R
C16 C 0.5923(6) 0.2275(3) -0.0003(4) 0.0385(16) Uani 1 1 d .
H16 H 0.6374 0.2341 -0.0440 0.046 Uiso 1 1 calc R
C17 C 0.5800(5) 0.1760(2) 0.0274(4) 0.0261(13) Uani 1 1 d .
H17 H 0.6171 0.1474 0.0027 0.031 Uiso 1 1 calc R
C18 C 0.3391(5) 0.0836(2) 0.0683(3) 0.0182(11) Uani 1 1 d .
C19 C 0.2615(5) 0.1214(2) 0.0247(3) 0.0244(13) Uani 1 1 d .
H19 H 0.2840 0.1578 0.0279 0.029 Uiso 1 1 calc R
C20 C 0.1522(5) 0.1062(2) -0.0229(4) 0.0286(14) Uani 1 1 d .
H20 H 0.1000 0.1324 -0.0516 0.034 Uiso 1 1 calc R
C21 C 0.1185(5) 0.0538(3) -0.0292(3) 0.0272(13) Uani 1 1 d .
H21 H 0.0447 0.0437 -0.0636 0.033 Uiso 1 1 calc R
C22 C 0.1923(5) 0.0159(2) 0.0147(3) 0.0245(13) Uani 1 1 d .
H22 H 0.1688 -0.0203 0.0111 0.029 Uiso 1 1 calc R
C23 C 0.3012(5) 0.0308(2) 0.0643(3) 0.0230(12) Uani 1 1 d .
H23 H 0.3503 0.0047 0.0957 0.028 Uiso 1 1 calc R
P2 P 0.70085(12) 0.11767(5) 0.31414(8) 0.0161(3) Uani 1 1 d .
C24 C 0.7123(5) 0.1899(2) 0.3163(3) 0.0196(12) Uani 1 1 d .
C25 C 0.8280(6) 0.2140(2) 0.3326(3) 0.0288(14) Uani 1 1 d .
H25 H 0.9003 0.1931 0.3403 0.035 Uiso 1 1 calc R
C26 C 0.8349(6) 0.2690(2) 0.3372(4) 0.0364(16) Uani 1 1 d .
H26 H 0.9128 0.2857 0.3481 0.044 Uiso 1 1 calc R
C27 C 0.7309(7) 0.2996(3) 0.3264(4) 0.0400(17) Uani 1 1 d .
H27 H 0.7371 0.3371 0.3287 0.048 Uiso 1 1 calc R
C28 C 0.6172(7) 0.2756(3) 0.3121(4) 0.0400(17) Uani 1 1 d .
H28 H 0.5452 0.2967 0.3053 0.048 Uiso 1 1 calc R
C29 C 0.6080(6) 0.2204(2) 0.3075(4) 0.0299(14) Uani 1 1 d .
H29 H 0.5298 0.2039 0.2983 0.036 Uiso 1 1 calc R
C30 C 0.7484(5) 0.0999(2) 0.4230(3) 0.0192(12) Uani 1 1 d .
C31 C 0.7660(5) 0.0462(2) 0.4453(4) 0.0251(13) Uani 1 1 d .
H31 H 0.7642 0.0200 0.4032 0.030 Uiso 1 1 calc R
C32 C 0.7858(5) 0.0311(2) 0.5277(3) 0.0285(13) Uani 1 1 d .
H32 H 0.8016 -0.0050 0.5422 0.034 Uiso 1 1 calc R
C33 C 0.7826(5) 0.0687(2) 0.5893(4) 0.0288(14) Uani 1 1 d .
H33 H 0.7940 0.0581 0.6458 0.035 Uiso 1 1 calc R
C34 C 0.7633(5) 0.1211(2) 0.5690(3) 0.0275(13) Uani 1 1 d .
H34 H 0.7607 0.1467 0.6114 0.033 Uiso 1 1 calc R
C35 C 0.7473(5) 0.1370(2) 0.4858(3) 0.0235(12) Uani 1 1 d .
H35 H 0.7355 0.1735 0.4722 0.028 Uiso 1 1 calc R
C36 C 0.8283(5) 0.1002(2) 0.2602(3) 0.0187(11) Uani 1 1 d .
C37 C 0.9140(5) 0.0618(2) 0.2874(4) 0.0245(13) Uani 1 1 d .
H37 H 0.9140 0.0450 0.3395 0.029 Uiso 1 1 calc R
C38 C 1.0002(5) 0.0479(3) 0.2383(4) 0.0344(15) Uani 1 1 d .
H38 H 1.0584 0.0210 0.2566 0.041 Uiso 1 1 calc R
C39 C 1.0026(5) 0.0725(3) 0.1634(4) 0.0327(14) Uani 1 1 d .
H39 H 1.0616 0.0623 0.1301 0.039 Uiso 1 1 calc R
C40 C 0.9200(5) 0.1115(3) 0.1370(4) 0.0286(14) Uani 1 1 d .
H40 H 0.9227 0.1290 0.0857 0.034 Uiso 1 1 calc R
C41 C 0.8323(5) 0.1257(2) 0.1847(3) 0.0224(12) Uani 1 1 d .
H41 H 0.7748 0.1528 0.1661 0.027 Uiso 1 1 calc R
C42 C 0.4230(6) 0.1587(3) 0.4244(4) 0.0323(15) Uani 1 1 d .
H42 H 0.4792 0.1610 0.4748 0.039 Uiso 1 1 calc R
C43 C 0.3555(6) 0.2013(3) 0.3945(4) 0.0378(17) Uani 1 1 d .
H43 H 0.3640 0.2335 0.4253 0.045 Uiso 1 1 calc R
C44 C 0.2735(6) 0.1996(3) 0.3196(4) 0.0400(17) Uani 1 1 d .
H44 H 0.2292 0.2306 0.3003 0.048 Uiso 1 1 calc R
C45 C 0.2562(5) 0.1536(2) 0.2732(4) 0.0298(14) Uani 1 1 d .
H45 H 0.2014 0.1527 0.2221 0.036 Uiso 1 1 calc R
C46 C 0.3222(5) 0.1080(2) 0.3039(3) 0.0216(12) Uani 1 1 d .
C47 C 0.3211(5) 0.0536(2) 0.2741(4) 0.0247(13) Uani 1 1 d .
H47 H 0.2767 0.0405 0.2236 0.030 Uiso 1 1 calc R
C48 C 0.3994(5) 0.0237(2) 0.3351(3) 0.0264(13) Uani 1 1 d .
H48 H 0.4092 -0.0137 0.3350 0.032 Uiso 1 1 calc R
C49 C 0.4592(5) 0.0585(2) 0.3948(3) 0.0258(13) Uani 1 1 d .
H49 H 0.5230 0.0492 0.4386 0.031 Uiso 1 1 calc R
C50 C 0.4080(5) 0.1107(2) 0.3790(3) 0.0247(13) Uani 1 1 d .
P3 P 0.23606(15) -0.12444(7) 0.17141(10) 0.0312(4) Uani 1 1 d .
F1 F 0.1463(5) -0.1437(3) 0.0943(3) 0.119(3) Uani 1 1 d .
F2 F 0.3276(4) -0.1070(2) 0.2514(3) 0.0744(16) Uani 1 1 d .
F3 F 0.1575(7) -0.0745(3) 0.1817(4) 0.128(3) Uani 1 1 d .
F4 F 0.3124(5) -0.09348(16) 0.1131(3) 0.0625(13) Uani 1 1 d .
F5 F 0.3197(6) -0.1741(2) 0.1637(3) 0.0876(18) Uani 1 1 d .
F6 F 0.1627(5) -0.1557(2) 0.2316(3) 0.0777(17) Uani 1 1 d .
C51 C 0.4881(7) -0.2344(4) 0.3354(5) 0.072(3) Uani 1 1 d .
H51A H 0.4806 -0.2592 0.2878 0.086 Uiso 1 1 calc R
H51B H 0.4623 -0.1988 0.3136 0.086 Uiso 1 1 calc R
Cl1 Cl 0.6392(2) -0.23162(9) 0.38208(13) 0.0645(6) Uani 1 1 d .
Cl2 Cl 0.3907(2) -0.25513(9) 0.40342(15) 0.0664(6) Uani 1 1 d .

loop_
_atom_site_aniso_label
_atom_site_aniso_U_11
_atom_site_aniso_U_22
_atom_site_aniso_U_33
_atom_site_aniso_U_23
_atom_site_aniso_U_13
_atom_site_aniso_U_12
Ru1 0.0145(2) 0.0135(2) 0.0184(2) -0.00196(18) 0.00473(15) 0.00029(19)
P1 0.0171(7) 0.0128(7) 0.0197(7) -0.0021(5) 0.0032(5) 0.0016(6)
C1 0.033(3) 0.013(3) 0.026(3) 0.000(2) 0.001(2) -0.003(2)
C2 0.034(3) 0.020(3) 0.034(3) 0.003(3) 0.004(3) -0.001(3)
C3 0.028(3) 0.030(4) 0.054(4) 0.011(3) -0.005(3) 0.007(3)
C4 0.034(4) 0.027(3) 0.066(5) 0.013(3) -0.009(4) 0.004(3)
C5 0.059(5) 0.029(3) 0.035(4) 0.010(3) -0.005(3) -0.001(3)
C6 0.036(3) 0.017(3) 0.040(4) 0.005(3) 0.008(3) -0.001(3)
C7 0.016(3) 0.017(3) 0.032(3) -0.001(2) 0.003(2) 0.001(2)
C8 0.006(2) 0.022(3) 0.023(3) 0.002(2) 0.004(2) 0.002(2)
C9 0.024(3) 0.017(3) 0.030(3) -0.006(2) 0.007(2) 0.002(2)
C10 0.015(3) 0.018(3) 0.020(3) -0.007(2) 0.004(2) 0.000(2)
C11 0.019(3) 0.015(3) 0.028(3) -0.002(2) 0.009(2) 0.005(2)
C12 0.021(3) 0.015(3) 0.025(3) -0.004(2) 0.001(2) 0.001(2)
C13 0.037(4) 0.016(3) 0.037(4) 0.000(2) 0.002(3) 0.001(3)
C14 0.062(5) 0.019(3) 0.044(4) -0.006(3) -0.002(4) 0.008(3)
C15 0.055(5) 0.020(3) 0.049(4) 0.008(3) -0.003(4) -0.006(3)
C16 0.042(4) 0.031(4) 0.042(4) 0.007(3) 0.006(3) -0.016(3)
C17 0.022(3) 0.021(3) 0.035(3) 0.003(3) 0.005(3) -0.001(2)
C18 0.018(3) 0.018(3) 0.019(3) -0.001(2) 0.007(2) -0.002(2)
C19 0.026(3) 0.020(3) 0.027(3) 0.001(2) 0.003(2) 0.001(2)
C20 0.021(3) 0.033(4) 0.033(3) 0.008(3) 0.005(3) 0.005(3)
C21 0.017(3) 0.043(4) 0.022(3) -0.006(3) 0.004(2) -0.004(3)
C22 0.019(3) 0.024(3) 0.032(3) -0.005(2) 0.010(2) -0.008(2)
C23 0.023(3) 0.020(3) 0.027(3) -0.001(2) 0.006(2) -0.004(2)
P2 0.0165(7) 0.0137(7) 0.0184(7) -0.0016(5) 0.0038(5) 0.0000(5)
C24 0.024(3) 0.016(3) 0.019(3) 0.000(2) 0.004(2) -0.003(2)
C25 0.038(4) 0.023(3) 0.026(3) 0.003(2) 0.005(3) -0.002(3)
C26 0.045(4) 0.027(3) 0.038(4) -0.006(3) 0.008(3) -0.013(3)
C27 0.063(5) 0.017(3) 0.040(4) -0.005(3) 0.009(3) -0.005(3)
C28 0.050(4) 0.024(3) 0.046(4) 0.000(3) 0.007(3) 0.016(3)
C29 0.035(4) 0.024(3) 0.030(3) -0.006(3) 0.006(3) 0.006(3)
C30 0.017(3) 0.019(3) 0.022(3) 0.000(2) 0.003(2) 0.000(2)
C31 0.022(3) 0.025(3) 0.030(3) -0.003(2) 0.008(2) 0.000(3)
C32 0.029(3) 0.027(3) 0.029(3) 0.007(3) 0.001(3) 0.000(3)
C33 0.032(3) 0.031(3) 0.022(3) 0.005(3) 0.001(2) -0.012(3)
C34 0.029(3) 0.036(4) 0.017(3) -0.003(3) 0.003(2) -0.009(3)
C35 0.024(3) 0.022(3) 0.024(3) -0.002(2) 0.003(2) -0.005(2)
C36 0.013(3) 0.018(3) 0.026(3) -0.006(2) 0.006(2) 0.000(2)
C37 0.021(3) 0.023(3) 0.032(3) 0.002(2) 0.009(2) -0.001(2)
C38 0.020(3) 0.035(4) 0.049(4) -0.006(3) 0.008(3) 0.003(3)
C39 0.024(3) 0.042(4) 0.035(3) -0.009(3) 0.014(3) -0.004(3)
C40 0.019(3) 0.040(4) 0.029(3) -0.001(3) 0.009(2) -0.009(3)
C41 0.019(3) 0.023(3) 0.024(3) 0.002(2) 0.001(2) -0.004(2)
C42 0.029(3) 0.040(4) 0.029(3) -0.015(3) 0.008(3) 0.004(3)
C43 0.034(4) 0.031(4) 0.052(4) -0.027(3) 0.018(3) -0.004(3)
C44 0.040(4) 0.031(4) 0.051(4) -0.009(3) 0.012(3) 0.014(3)
C45 0.015(3) 0.033(3) 0.041(4) -0.003(3) 0.005(3) 0.007(3)
C46 0.015(3) 0.027(3) 0.025(3) -0.006(2) 0.009(2) 0.004(2)
C47 0.020(3) 0.029(3) 0.027(3) -0.007(2) 0.008(2) -0.016(3)
C48 0.028(3) 0.024(3) 0.033(3) 0.003(3) 0.021(3) -0.006(3)
C49 0.024(3) 0.033(3) 0.024(3) 0.000(2) 0.012(2) 0.000(3)
C50 0.021(3) 0.027(3) 0.029(3) -0.001(2) 0.015(2) -0.003(2)
P3 0.0303(9) 0.0327(9) 0.0308(9) 0.0009(7) 0.0059(7) -0.0061(7)
F1 0.070(4) 0.245(9) 0.040(3) -0.027(4) 0.000(3) -0.060(5)
F2 0.059(3) 0.115(4) 0.051(3) -0.032(3) 0.015(2) -0.047(3)
F3 0.164(7) 0.142(6) 0.095(4) 0.048(4) 0.071(4) 0.119(5)
F4 0.096(4) 0.035(2) 0.069(3) 0.008(2) 0.049(3) -0.007(2)
F5 0.144(5) 0.051(3) 0.077(4) 0.021(3) 0.043(3) 0.042(3)
F6 0.082(4) 0.106(4) 0.050(3) -0.002(3) 0.025(2) -0.060(3)
C51 0.043(5) 0.118(8) 0.053(5) 0.004(5) 0.003(4) -0.005(5)
Cl1 0.0570(13) 0.0788(15) 0.0568(12) -0.0244(11) 0.0066(10) -0.0123(11)
Cl2 0.0591(13) 0.0607(14) 0.0834(16) -0.0140(11) 0.0238(11) -0.0072(11)

loop_
_atom_type_symbol
_atom_type_description
_atom_type_scat_dispersion_real
_atom_type_scat_dispersion_imag
_atom_type_scat_source
C C 0.0033 0.0016 'International Tables Vol C Tables 4.2.6.8 and 6.1.1.4'
H H 0.0000 0.0000 'International Tables Vol C Tables 4.2.6.8 and 6.1.1.4'
F F 0.0171 0.0103 'International Tables Vol C Tables 4.2.6.8 and 6.1.1.4'
P P 0.1023 0.0942 'International Tables Vol C Tables 4.2.6.8 and 6.1.1.4'
Ru Ru -1.2594 0.8363 'International Tables Vol C Tables 4.2.6.8 and 6.1.1.4'
Cl Cl 0.1484 0.1585 'International Tables Vol C Tables 4.2.6.8 and 6.1.1.4'

loop_
_geom_angle_atom_site_label_1
_geom_angle_atom_site_label_2
_geom_angle_atom_site_label_3
_geom_angle
C8 Ru1 C47 109.0(2)
C8 Ru1 C48 93.0(2)
C47 Ru1 C48 37.8(2)
C8 Ru1 C49 112.7(2)
C47 Ru1 C49 61.7(2)
C48 Ru1 C49 36.2(2)
C8 Ru1 P1 80.25(16)
C47 Ru1 P1 99.25(16)
C48 Ru1 P1 131.46(16)
C49 Ru1 P1 159.18(16)
C8 Ru1 P2 91.67(16)
C47 Ru1 P2 154.87(15)
C48 Ru1 P2 130.22(16)
C49 Ru1 P2 97.65(15)
P1 Ru1 P2 98.16(5)
C8 Ru1 C46 145.4(2)
C47 Ru1 C46 36.4(2)
C48 Ru1 C46 60.1(2)
C49 Ru1 C46 59.0(2)
P1 Ru1 C46 100.90(14)
P2 Ru1 C46 121.88(14)
C8 Ru1 C50 147.7(2)
C47 Ru1 C50 59.5(2)
C48 Ru1 C50 58.9(2)
C49 Ru1 C50 35.1(2)
P1 Ru1 C50 129.45(14)
P2 Ru1 C50 95.36(14)
C46 Ru1 C50 34.06(18)
C12 P1 C18 100.9(2)
C12 P1 C11 105.7(2)
C18 P1 C11 102.9(2)
C12 P1 Ru1 125.14(18)
C18 P1 Ru1 114.33(17)
C11 P1 Ru1 105.53(18)
C6 C1 C2 118.1(5)
C6 C1 C7 120.8(5)
C2 C1 C7 121.1(5)
C3 C2 C1 120.3(6)
C3 C2 H2 119.8
C1 C2 H2 119.8
C2 C3 C4 121.0(7)
C2 C3 H3 119.5
C4 C3 H3 119.5
C5 C4 C3 119.8(6)
C5 C4 H4 120.1
C3 C4 H4 120.1
C4 C5 C6 120.7(7)
C4 C5 H5 119.7
C6 C5 H5 119.7
C1 C6 C5 120.0(6)
C1 C6 H6 120.0
C5 C6 H6 120.0
C1 C7 C9 118.4(5)
C1 C7 C8 113.8(4)
C9 C7 C8 86.4(4)
C1 C7 H7 112.0
C9 C7 H7 112.0
C8 C7 H7 112.0
C10 C8 C7 90.2(4)
C10 C8 Ru1 129.0(4)
C7 C8 Ru1 138.2(4)
C7 C9 C10 90.0(4)
C7 C9 H9A 113.6
C10 C9 H9A 113.6
C7 C9 H9B 113.6
C10 C9 H9B 113.6
H9A C9 H9B 110.9
C11 C10 C8 113.5(4)
C11 C10 C9 123.5(4)
C8 C10 C9 87.5(4)
C11 C10 H10 110.1
C8 C10 H10 110.1
C9 C10 H10 110.1
C10 C11 P1 107.9(4)
C10 C11 H11A 110.1
P1 C11 H11A 110.1
C10 C11 H11B 110.1
P1 C11 H11B 110.1
H11A C11 H11B 108.4
C13 C12 C17 118.1(5)
C13 C12 P1 118.8(4)
C17 C12 P1 123.0(4)
C14 C13 C12 121.2(6)
C14 C13 H13 119.4
C12 C13 H13 119.4
C15 C14 C13 119.7(6)
C15 C14 H14 120.2
C13 C14 H14 120.2
C14 C15 C16 120.6(6)
C14 C15 H15 119.7
C16 C15 H15 119.7
C15 C16 C17 120.1(6)
C15 C16 H16 119.9
C17 C16 H16 119.9
C16 C17 C12 120.2(6)
C16 C17 H17 119.9
C12 C17 H17 119.9
C23 C18 C19 118.1(5)
C23 C18 P1 118.3(4)
C19 C18 P1 123.6(4)
C20 C19 C18 120.6(5)
C20 C19 H19 119.7
C18 C19 H19 119.7
C21 C20 C19 120.8(5)
C21 C20 H20 119.6
C19 C20 H20 119.6
C20 C21 C22 119.7(5)
C20 C21 H21 120.1
C22 C21 H21 120.1
C21 C22 C23 120.0(5)
C21 C22 H22 120.0
C23 C22 H22 120.0
C22 C23 C18 120.8(5)
C22 C23 H23 119.6
C18 C23 H23 119.6
C24 P2 C30 102.6(2)
C24 P2 C36 101.1(2)
C30 P2 C36 106.5(2)
C24 P2 Ru1 120.72(18)
C30 P2 Ru1 107.66(18)
C36 P2 Ru1 116.68(17)
C29 C24 C25 120.2(5)
C29 C24 P2 120.1(4)
C25 C24 P2 119.6(4)
C26 C25 C24 118.8(6)
C26 C25 H25 120.6
C24 C25 H25 120.6
C27 C26 C25 121.0(6)
C27 C26 H26 119.5
C25 C26 H26 119.5
C26 C27 C28 119.9(6)
C26 C27 H27 120.0
C28 C27 H27 120.0
C27 C28 C29 120.1(6)
C27 C28 H28 119.9
C29 C28 H28 119.9
C24 C29 C28 119.9(6)
C24 C29 H29 120.1
C28 C29 H29 120.1
C35 C30 C31 118.3(5)
C35 C30 P2 121.2(4)
C31 C30 P2 119.6(4)
C32 C31 C30 120.7(5)
C32 C31 H31 119.7
C30 C31 H31 119.7
C31 C32 C33 119.9(6)
C31 C32 H32 120.0
C33 C32 H32 120.0
C34 C33 C32 120.4(5)
C34 C33 H33 119.8
C32 C33 H33 119.8
C33 C34 C35 120.0(5)
C33 C34 H34 120.0
C35 C34 H34 120.0
C30 C35 C34 120.6(5)
C30 C35 H35 119.7
C34 C35 H35 119.7
C37 C36 C41 119.4(5)
C37 C36 P2 123.9(4)
C41 C36 P2 116.6(4)
C36 C37 C38 119.6(6)
C36 C37 H37 120.2
C38 C37 H37 120.2
C39 C38 C37 120.8(6)
C39 C38 H38 119.6
C37 C38 H38 119.6
C40 C39 C38 120.0(6)
C40 C39 H39 120.0
C38 C39 H39 120.0
C39 C40 C41 120.1(6)
C39 C40 H40 119.9
C41 C40 H40 119.9
C40 C41 C36 120.0(5)
C40 C41 H41 120.0
C36 C41 H41 120.0
C43 C42 C50 118.5(6)
C43 C42 H42 120.7
C50 C42 H42 120.7
C42 C43 C44 122.2(6)
C42 C43 H43 118.9
C44 C43 H43 118.9
C45 C44 C43 121.1(6)
C45 C44 H44 119.4
C43 C44 H44 119.4
C44 C45 C46 118.1(6)
C44 C45 H45 120.9
C46 C45 H45 120.9
C45 C46 C50 120.1(5)
C45 C46 C47 132.4(5)
C50 C46 C47 107.5(5)
C45 C46 Ru1 127.8(4)
C50 C46 Ru1 75.0(3)
C47 C46 Ru1 63.7(3)
C48 C47 C46 107.1(5)
C48 C47 Ru1 71.6(3)
C46 C47 Ru1 79.9(3)
C48 C47 H47 126.4
C46 C47 H47 126.4
Ru1 C47 H47 114.4
C49 C48 C47 108.8(5)
C49 C48 Ru1 74.7(3)
C47 C48 Ru1 70.6(3)
C49 C48 H48 125.6
C47 C48 H48 125.6
Ru1 C48 H48 120.8
C48 C49 C50 108.6(5)
C48 C49 Ru1 69.0(3)
C50 C49 Ru1 79.4(3)
C48 C49 H49 125.7
C50 C49 H49 125.7
Ru1 C49 H49 117.7
C42 C50 C46 119.8(5)
C42 C50 C49 132.7(6)
C46 C50 C49 107.4(5)
C42 C50 Ru1 131.8(4)
C46 C50 Ru1 70.9(3)
C49 C50 Ru1 65.5(3)
F1 P3 F3 92.5(4)
F1 P3 F5 89.8(4)
F3 P3 F5 177.7(4)
F1 P3 F4 90.0(3)
F3 P3 F4 91.6(3)
F5 P3 F4 88.1(3)
F1 P3 F2 177.9(4)
F3 P3 F2 88.9(4)
F5 P3 F2 88.8(3)
F4 P3 F2 91.5(3)
F1 P3 F6 91.3(3)
F3 P3 F6 89.1(3)
F5 P3 F6 91.1(3)
F4 P3 F6 178.5(3)
F2 P3 F6 87.2(3)
Cl1 C51 Cl2 112.7(5)
Cl1 C51 H51A 109.1
Cl2 C51 H51A 109.1
Cl1 C51 H51B 109.1
Cl2 C51 H51B 109.1
H51A C51 H51B 107.8

loop_
_geom_bond_atom_site_label_1
_geom_bond_atom_site_label_2
_geom_bond_distance
Ru1 C8 1.864(5)
Ru1 C47 2.193(5)
Ru1 C48 2.207(5)
Ru1 C49 2.280(5)
Ru1 P1 2.3213(15)
Ru1 P2 2.3690(15)
Ru1 C46 2.408(5)
Ru1 C50 2.462(5)
P1 C12 1.816(6)
P1 C18 1.840(5)
P1 C11 1.852(5)
C1 C6 1.387(8)
C1 C2 1.420(8)
C1 C7 1.499(8)
C2 C3 1.369(8)
C2 H2 0.9500
C3 C4 1.376(10)
C3 H3 0.9500
C4 C5 1.365(10)
C4 H4 0.9500
C5 C6 1.406(9)
C5 H5 0.9500
C6 H6 0.9500
C7 C9 1.538(7)
C7 C8 1.562(7)
C7 H7 1.0000
C8 C10 1.520(7)
C9 C10 1.551(7)
C9 H9A 0.9900
C9 H9B 0.9900
C10 C11 1.518(7)
C10 H10 1.0000
C11 H11A 0.9900
C11 H11B 0.9900
C12 C13 1.386(8)
C12 C17 1.393(8)
C13 C14 1.386(9)
C13 H13 0.9500
C14 C15 1.363(10)
C14 H14 0.9500
C15 C16 1.370(10)
C15 H15 0.9500
C16 C17 1.391(8)
C16 H16 0.9500
C17 H17 0.9500
C18 C23 1.394(7)
C18 C19 1.399(8)
C19 C20 1.383(8)
C19 H19 0.9500
C20 C21 1.372(8)
C20 H20 0.9500
C21 C22 1.381(8)
C21 H21 0.9500
C22 C23 1.392(8)
C22 H22 0.9500
C23 H23 0.9500
P2 C24 1.826(5)
P2 C30 1.826(5)
P2 C36 1.833(5)
C24 C29 1.375(8)
C24 C25 1.405(8)
C25 C26 1.390(8)
C25 H25 0.9500
C26 C27 1.373(9)
C26 H26 0.9500
C27 C28 1.382(10)
C27 H27 0.9500
C28 C29 1.396(8)
C28 H28 0.9500
C29 H29 0.9500
C30 C35 1.390(7)
C30 C31 1.408(8)
C31 C32 1.382(8)
C31 H31 0.9500
C32 C33 1.386(8)
C32 H32 0.9500
C33 C34 1.371(8)
C33 H33 0.9500
C34 C35 1.399(8)
C34 H34 0.9500
C35 H35 0.9500
C36 C37 1.378(8)
C36 C41 1.396(7)
C37 C38 1.386(8)
C37 H37 0.9500
C38 C39 1.374(9)
C38 H38 0.9500
C39 C40 1.366(9)
C39 H39 0.9500
C40 C41 1.387(8)
C40 H40 0.9500
C41 H41 0.9500
C42 C43 1.355(9)
C42 C50 1.415(8)
C42 H42 0.9500
C43 C44 1.402(9)
C43 H43 0.9500
C44 C45 1.383(9)
C44 H44 0.9500
C45 C46 1.411(8)
C45 H45 0.9500
C46 C50 1.427(8)
C46 C47 1.453(8)
C47 C48 1.426(8)
C47 H47 0.9500
C48 C49 1.398(8)
C48 H48 0.9500
C49 C50 1.440(8)
C49 H49 0.9500
P3 F1 1.551(5)
P3 F3 1.554(5)
P3 F5 1.574(5)
P3 F4 1.577(4)
P3 F2 1.581(4)
P3 F6 1.582(4)
C51 Cl1 1.725(8)
C51 Cl2 1.748(9)
C51 H51A 0.9900
C51 H51B 0.9900

loop_
_geom_torsion_atom_site_label_1
_geom_torsion_atom_site_label_2
_geom_torsion_atom_site_label_3
_geom_torsion_atom_site_label_4
_geom_torsion
C8 Ru1 P1 C12 -136.6(3)
C47 Ru1 P1 C12 115.5(3)
C48 Ru1 P1 C12 138.0(3)
C49 Ru1 P1 C12 92.8(5)
P2 Ru1 P1 C12 -46.3(2)
C46 Ru1 P1 C12 78.5(3)
C50 Ru1 P1 C12 57.6(3)
C8 Ru1 P1 C18 98.5(2)
C47 Ru1 P1 C18 -9.4(2)
C48 Ru1 P1 C18 13.1(3)
C49 Ru1 P1 C18 -32.1(5)
P2 Ru1 P1 C18 -171.22(19)
C46 Ru1 P1 C18 -46.4(2)
C50 Ru1 P1 C18 -67.3(3)
C8 Ru1 P1 C11 -13.9(2)
C47 Ru1 P1 C11 -121.8(2)
C48 Ru1 P1 C11 -99.3(3)
C49 Ru1 P1 C11 -144.5(5)
P2 Ru1 P1 C11 76.40(19)
C46 Ru1 P1 C11 -158.8(2)
C50 Ru1 P1 C11 -179.7(2)
C6 C1 C2 C3 -3.2(9)
C7 C1 C2 C3 175.8(5)
C1 C2 C3 C4 -0.6(10)
C2 C3 C4 C5 3.4(10)
C3 C4 C5 C6 -2.3(11)
C2 C1 C6 C5 4.2(8)
C7 C1 C6 C5 -174.8(5)
C4 C5 C6 C1 -1.5(10)
C6 C1 C7 C9 -158.9(5)
C2 C1 C7 C9 22.2(8)
C6 C1 C7 C8 101.9(6)
C2 C1 C7 C8 -77.0(7)
C1 C7 C8 C10 101.2(5)
C9 C7 C8 C10 -18.3(4)
C1 C7 C8 Ru1 -97.3(6)
C9 C7 C8 Ru1 143.2(5)
C47 Ru1 C8 C10 117.4(5)
C48 Ru1 C8 C10 152.5(5)
C49 Ru1 C8 C10 -176.1(4)
P1 Ru1 C8 C10 20.9(4)
P2 Ru1 C8 C10 -77.1(4)
C46 Ru1 C8 C10 116.0(5)
C50 Ru1 C8 C10 -179.9(4)
C47 Ru1 C8 C7 -38.6(6)
C48 Ru1 C8 C7 -3.5(6)
C49 Ru1 C8 C7 27.9(6)
P1 Ru1 C8 C7 -135.1(6)
P2 Ru1 C8 C7 126.9(5)
C46 Ru1 C8 C7 -40.0(7)
C50 Ru1 C8 C7 24.2(8)
C1 C7 C9 C10 -97.3(5)
C8 C7 C9 C10 17.9(4)
C7 C8 C10 C11 143.9(4)
Ru1 C8 C10 C11 -20.4(7)
C7 C8 C10 C9 18.2(4)
Ru1 C8 C10 C9 -146.1(4)
C7 C9 C10 C11 -135.1(5)
C7 C9 C10 C8 -18.5(4)
C8 C10 C11 P1 3.3(5)
C9 C10 C11 P1 106.6(5)
C12 P1 C11 C10 142.9(4)
C18 P1 C11 C10 -111.7(4)
Ru1 P1 C11 C10 8.5(4)
C18 P1 C12 C13 82.0(5)
C11 P1 C12 C13 -171.0(4)
Ru1 P1 C12 C13 -48.5(5)
C18 P1 C12 C17 -95.2(5)
C11 P1 C12 C17 11.8(5)
Ru1 P1 C12 C17 134.4(4)
C17 C12 C13 C14 -1.5(9)
P1 C12 C13 C14 -178.8(5)
C12 C13 C14 C15 0.8(10)
C13 C14 C15 C16 0.4(11)
C14 C15 C16 C17 -1.0(10)
C15 C16 C17 C12 0.3(9)
C13 C12 C17 C16 0.9(8)
P1 C12 C17 C16 178.1(5)
C12 P1 C18 C23 164.4(4)
C11 P1 C18 C23 55.3(5)
Ru1 P1 C18 C23 -58.6(5)
C12 P1 C18 C19 -14.4(5)
C11 P1 C18 C19 -123.5(5)
Ru1 P1 C18 C19 122.5(4)
C23 C18 C19 C20 -1.9(8)
P1 C18 C19 C20 176.9(4)
C18 C19 C20 C21 -0.8(9)
C19 C20 C21 C22 2.2(9)
C20 C21 C22 C23 -0.8(9)
C21 C22 C23 C18 -2.0(8)
C19 C18 C23 C22 3.3(8)
P1 C18 C23 C22 -175.6(4)
C8 Ru1 P2 C24 148.2(3)
C47 Ru1 P2 C24 -65.6(4)
C48 Ru1 P2 C24 -116.4(3)
C49 Ru1 P2 C24 -98.6(3)
P1 Ru1 P2 C24 67.8(2)
C46 Ru1 P2 C24 -40.5(3)
C50 Ru1 P2 C24 -63.3(2)
C8 Ru1 P2 C30 -94.7(2)
C47 Ru1 P2 C30 51.4(4)
C48 Ru1 P2 C30 0.7(3)
C49 Ru1 P2 C30 18.5(2)
P1 Ru1 P2 C30 -175.11(19)
C46 Ru1 P2 C30 76.6(2)
C50 Ru1 P2 C30 53.7(2)
C8 Ru1 P2 C36 24.9(3)
C47 Ru1 P2 C36 171.0(4)
C48 Ru1 P2 C36 120.3(3)
C49 Ru1 P2 C36 138.1(3)
P1 Ru1 P2 C36 -55.5(2)
C46 Ru1 P2 C36 -163.8(3)
C50 Ru1 P2 C36 173.3(2)
C30 P2 C24 C29 -106.3(5)
C36 P2 C24 C29 143.8(5)
Ru1 P2 C24 C29 13.3(5)
C30 P2 C24 C25 69.5(5)
C36 P2 C24 C25 -40.4(5)
Ru1 P2 C24 C25 -170.9(4)
C29 C24 C25 C26 -1.7(8)
P2 C24 C25 C26 -177.5(5)
C24 C25 C26 C27 0.1(9)
C25 C26 C27 C28 1.2(10)
C26 C27 C28 C29 -0.9(10)
C25 C24 C29 C28 2.1(9)
P2 C24 C29 C28 177.8(5)
C27 C28 C29 C24 -0.7(10)
C24 P2 C30 C35 19.0(5)
C36 P2 C30 C35 124.8(5)
Ru1 P2 C30 C35 -109.3(4)
C24 P2 C30 C31 -172.3(4)
C36 P2 C30 C31 -66.5(5)
Ru1 P2 C30 C31 59.4(5)
C35 C30 C31 C32 -2.2(8)
P2 C30 C31 C32 -171.3(4)
C30 C31 C32 C33 3.1(9)
C31 C32 C33 C34 -1.8(9)
C32 C33 C34 C35 -0.4(9)
C31 C30 C35 C34 0.0(8)
P2 C30 C35 C34 168.9(4)
C33 C34 C35 C30 1.3(9)
C24 P2 C36 C37 131.9(5)
C30 P2 C36 C37 25.1(5)
Ru1 P2 C36 C37 -95.1(5)
C24 P2 C36 C41 -51.9(5)
C30 P2 C36 C41 -158.7(4)
Ru1 P2 C36 C41 81.1(4)
C41 C36 C37 C38 -2.2(8)
P2 C36 C37 C38 173.9(4)
C36 C37 C38 C39 1.1(9)
C37 C38 C39 C40 0.6(10)
C38 C39 C40 C41 -1.2(9)
C39 C40 C41 C36 0.1(9)
C37 C36 C41 C40 1.6(8)
P2 C36 C41 C40 -174.8(4)
C50 C42 C43 C44 -1.3(10)
C42 C43 C44 C45 1.2(11)
C43 C44 C45 C46 0.8(10)
C44 C45 C46 C50 -2.6(9)
C44 C45 C46 C47 176.2(6)
C44 C45 C46 Ru1 -96.8(6)
C8 Ru1 C46 C45 -122.4(5)
C47 Ru1 C46 C45 -124.6(6)
C48 Ru1 C46 C45 -165.6(6)
C49 Ru1 C46 C45 152.1(6)
P1 Ru1 C46 C45 -33.8(5)
P2 Ru1 C46 C45 73.1(5)
C50 Ru1 C46 C45 116.7(6)
C8 Ru1 C46 C50 120.9(4)
C47 Ru1 C46 C50 118.7(5)
C48 Ru1 C46 C50 77.7(4)
C49 Ru1 C46 C50 35.4(3)
P1 Ru1 C46 C50 -150.5(3)
P2 Ru1 C46 C50 -43.6(4)
C8 Ru1 C46 C47 2.2(5)
C48 Ru1 C46 C47 -41.0(3)
C49 Ru1 C46 C47 -83.3(4)
P1 Ru1 C46 C47 90.8(3)
P2 Ru1 C46 C47 -162.3(3)
C50 Ru1 C46 C47 -118.7(5)
C45 C46 C47 C48 -174.6(6)
C50 C46 C47 C48 4.3(6)
Ru1 C46 C47 C48 67.0(4)
C45 C46 C47 Ru1 118.3(6)
C50 C46 C47 Ru1 -62.8(4)
C8 Ru1 C47 C48 69.3(4)
C49 Ru1 C47 C48 -36.8(3)
P1 Ru1 C47 C48 152.1(3)
P2 Ru1 C47 C48 -74.5(5)
C46 Ru1 C47 C48 -112.0(5)
C50 Ru1 C47 C48 -77.2(3)
C8 Ru1 C47 C46 -178.7(3)
C48 Ru1 C47 C46 112.0(5)
C49 Ru1 C47 C46 75.2(3)
P1 Ru1 C47 C46 -95.9(3)
P2 Ru1 C47 C46 37.5(6)
C50 Ru1 C47 C46 34.8(3)
C46 C47 C48 C49 -7.3(6)
Ru1 C47 C48 C49 65.5(4)
C46 C47 C48 Ru1 -72.7(4)
C8 Ru1 C48 C49 125.6(4)
C47 Ru1 C48 C49 -116.8(5)
P1 Ru1 C48 C49 -154.7(3)
P2 Ru1 C48 C49 30.8(4)
C46 Ru1 C48 C49 -77.3(4)
C50 Ru1 C48 C49 -37.6(3)
C8 Ru1 C48 C47 -117.6(3)
C49 Ru1 C48 C47 116.8(5)
P1 Ru1 C48 C47 -38.0(4)
P2 Ru1 C48 C47 147.6(3)
C46 Ru1 C48 C47 39.5(3)
C50 Ru1 C48 C47 79.2(4)
C47 C48 C49 C50 7.5(6)
Ru1 C48 C49 C50 70.3(4)
C47 C48 C49 Ru1 -62.8(4)
C8 Ru1 C49 C48 -61.7(4)
C47 Ru1 C49 C48 38.4(4)
P1 Ru1 C49 C48 64.1(6)
P2 Ru1 C49 C48 -156.7(3)
C46 Ru1 C49 C48 80.5(4)
C50 Ru1 C49 C48 114.8(5)
C8 Ru1 C49 C50 -176.5(3)
C47 Ru1 C49 C50 -76.4(4)
C48 Ru1 C49 C50 -114.8(5)
P1 Ru1 C49 C50 -50.7(6)
P2 Ru1 C49 C50 88.4(3)
C46 Ru1 C49 C50 -34.3(3)
C43 C42 C50 C46 -0.6(9)
C43 C42 C50 C49 -176.3(6)
C43 C42 C50 Ru1 89.8(7)
C45 C46 C50 C42 2.6(8)
C47 C46 C50 C42 -176.5(5)
Ru1 C46 C50 C42 127.9(5)
C45 C46 C50 C49 179.3(5)
C47 C46 C50 C49 0.2(6)
Ru1 C46 C50 C49 -55.4(4)
C45 C46 C50 Ru1 -125.3(5)
C47 C46 C50 Ru1 55.6(4)
C48 C49 C50 C42 171.4(6)
Ru1 C49 C50 C42 -125.2(6)
C48 C49 C50 C46 -4.8(6)
Ru1 C49 C50 C46 58.7(4)
C48 C49 C50 Ru1 -63.4(4)
C8 Ru1 C50 C42 132.3(6)
C47 Ru1 C50 C42 -150.6(6)
C48 Ru1 C50 C42 165.1(7)
C49 Ru1 C50 C42 126.3(7)
P1 Ru1 C50 C42 -74.6(6)
P2 Ru1 C50 C42 30.6(6)
C46 Ru1 C50 C42 -113.3(7)
C8 Ru1 C50 C46 -114.3(4)
C47 Ru1 C50 C46 -37.2(3)
C48 Ru1 C50 C46 -81.5(4)
C49 Ru1 C50 C46 -120.4(5)
P1 Ru1 C50 C46 38.8(4)
P2 Ru1 C50 C46 143.9(3)
C8 Ru1 C50 C49 6.0(6)
C47 Ru1 C50 C49 83.2(4)
C48 Ru1 C50 C49 38.8(3)
P1 Ru1 C50 C49 159.1(3)
P2 Ru1 C50 C49 -95.7(3)
C46 Ru1 C50 C49 120.4(5)
